data_7135220
loop_
_publ_author_name
'Shu, Ruifeng'
'Naota, Takeshi'
'Shiomi, Daisuke'
'Suzuki, Shuichi'

_publ_section_title
;
 Multistage control of near-infrared and magnetic properties <i>via</i>
 &#x3c0;-dimer modulation in TCNQ radical anion salts.
;
_journal_issue 87
_journal_name_full 'Chemical communications (Cambridge, England)'
_journal_page_first 17021
_journal_page_last 17024
_journal_paper_doi 10.1039/d5cc04915f
_journal_volume 61
_journal_year 2025
_chemical_formula_moiety 'C30 H44 N5'
_chemical_formula_sum 'C30 H44 N5'
_chemical_formula_weight 474.71
_space_group_crystal_system triclinic
_space_group_IT_number 2
_space_group_name_Hall '-P 1'
_space_group_name_H-M_alt 'P -1'
_atom_sites_solution_hydrogens geom
_atom_sites_solution_primary direct
_atom_sites_solution_secondary difmap
_audit_update_record
;
2025-06-07 deposited with the CCDC.	2025-09-24 downloaded from the CCDC.
;
_cell_angle_alpha 67.949(3)
_cell_angle_beta 89.902(2)
_cell_angle_gamma 84.010(3)
_cell_formula_units_Z 4
_cell_length_a 11.9464(3)
_cell_length_b 14.9849(5)
_cell_length_c 17.3068(6)
_cell_measurement_reflns_used 12187
_cell_measurement_temperature 150
_cell_measurement_theta_max 28.92
_cell_measurement_theta_min 2.14
_cell_volume 2853.52(17)
_computing_cell_refinement 'CrysAlisPro 1.171.38.41 (Rigaku OD, 2015)'
_computing_data_collection 'CrysAlisPro 1.171.38.41 (Rigaku OD, 2015)'
_computing_data_reduction 'CrysAlisPro 1.171.38.41 (Rigaku OD, 2015)'
_computing_molecular_graphics 'CrystalStructure 4.3'
_computing_publication_material 'CrystalStructure 4.3 (Rigaku, 2019)'
_computing_structure_refinement 'SHELXL Version 2016/4 (Sheldrick, 2008)'
_computing_structure_solution 'SHELXT Version 2014/5 (Sheldrick, 2014)'
_diffrn_ambient_temperature 150
_diffrn_detector_area_resol_mean 5.811
_diffrn_measured_fraction_theta_full 0.999
_diffrn_measured_fraction_theta_max 0.899
_diffrn_measurement_device_type 'Rigaku XtaLAB P200'
_diffrn_measurement_method \w
_diffrn_radiation_type 'Mo K\a'
_diffrn_radiation_wavelength 0.71073
_diffrn_reflns_av_R_equivalents 0.0633
_diffrn_reflns_av_unetI/netI 0.0878
_diffrn_reflns_Laue_measured_fraction_full 0.999
_diffrn_reflns_Laue_measured_fraction_max 0.899
_diffrn_reflns_limit_h_max 16
_diffrn_reflns_limit_h_min -16
_diffrn_reflns_limit_k_max 19
_diffrn_reflns_limit_k_min -20
_diffrn_reflns_limit_l_max 22
_diffrn_reflns_limit_l_min -23
_diffrn_reflns_number 55497
_diffrn_reflns_point_group_measured_fraction_full 0.999
_diffrn_reflns_point_group_measured_fraction_max 0.899
_diffrn_reflns_theta_full 25.242
_diffrn_reflns_theta_max 29.476
_diffrn_reflns_theta_min 2.093
_diffrn_standards_number 0
_exptl_absorpt_coefficient_mu 0.066
_exptl_absorpt_correction_T_max 0.999
_exptl_absorpt_correction_T_min 0.226
_exptl_absorpt_correction_type multi-scan
_exptl_absorpt_process_details
;
CrysAlisPro 1.171.38.41 (Rigaku Oxford Diffraction, 2015)
Empirical absorption correction using spherical harmonics,
 implemented in SCALE3 ABSPACK scaling algorithm.
;
_exptl_crystal_colour blue
_exptl_crystal_density_diffrn 1.105
_exptl_crystal_density_method 'not measured'
_exptl_crystal_description block
_exptl_crystal_F_000 1036.00
_exptl_crystal_size_max 0.300
_exptl_crystal_size_mid 0.030
_exptl_crystal_size_min 0.020
_refine_diff_density_max 0.25
_refine_diff_density_min -0.26
_refine_ls_extinction_method none
_refine_ls_goodness_of_fit_ref 1.051
_refine_ls_hydrogen_treatment constr
_refine_ls_number_parameters 631
_refine_ls_number_reflns 14269
_refine_ls_number_restraints 0
_refine_ls_R_factor_all 0.1363
_refine_ls_R_factor_gt 0.0613
_refine_ls_shift/su_max 0.000
_refine_ls_structure_factor_coef Fsqd
_refine_ls_weighting_details 'w = 1/[\s^2^(Fo^2^)+(0.0946P)^2^+0.0242P] where P=(Fo^2^+2Fc^2^)/3'
_refine_ls_weighting_scheme calc
_refine_ls_wR_factor_gt 0.1536
_refine_ls_wR_factor_ref 0.1878
_reflns_Friedel_coverage 0.000
_reflns_number_gt 7923
_reflns_number_total 14269
_reflns_threshold_expression F^2^>2.0\s(F^2^)
_cod_data_source_file d5cc04915f3.cif
_cod_data_source_block DMDOA_TCNQ
_cod_database_code 7135220

loop_
_space_group_symop_id
_space_group_symop_operation_xyz
1 +X,+Y,+Z
2 -X,-Y,-Z

loop_
_atom_site_label
_atom_site_type_symbol
_atom_site_fract_x
_atom_site_fract_y
_atom_site_fract_z
_atom_site_U_iso_or_equiv
_atom_site_adp_type
_atom_site_occupancy
_atom_site_site_symmetry_order
_atom_site_calc_flag
_atom_site_refinement_flags_posn
_atom_site_refinement_flags_adp
_atom_site_refinement_flags_occupancy
_atom_site_disorder_assembly
_atom_site_disorder_group
N1 N 0.93367(14) 0.37203(13) 0.42491(12) 0.0443(5) Uani 1 1 d . . . . .
N2 N 0.68709(15) 0.57604(12) 0.24610(10) 0.0393(4) Uani 1 1 d . . . . .
N3 N 0.75884(18) -0.06766(14) 0.26896(11) 0.0517(5) Uani 1 1 d . . . . .
N4 N 0.52757(16) 0.14218(13) 0.07773(11) 0.0456(5) Uani 1 1 d . . . . .
N5 N 0.72047(14) 0.30719(12) 0.55323(10) 0.0388(4) Uani 1 1 d . . . . .
N6 N 0.47548(14) 0.53783(13) 0.37871(11) 0.0416(4) Uani 1 1 d . . . . .
N7 N 0.49642(15) -0.08280(13) 0.36242(11) 0.0448(5) Uani 1 1 d . . . . .
N8 N 0.26715(16) 0.15003(14) 0.18580(13) 0.0548(5) Uani 1 1 d . . . . .
N9 N 1.24495(11) 0.34388(10) 0.55775(9) 0.0243(3) Uani 1 1 d . . . . .
N10 N 0.58007(12) 0.17133(10) 0.81691(9) 0.0247(3) Uani 1 1 d . . . . .
C1 C 0.86535(15) 0.38325(14) 0.37417(12) 0.0291(4) Uani 1 1 d . . . . .
C2 C 0.72779(15) 0.49691(15) 0.27518(11) 0.0280(4) Uani 1 1 d . . . . .
C3 C 0.77979(14) 0.39985(13) 0.31180(11) 0.0247(4) Uani 1 1 d . . . . .
C4 C 0.75325(14) 0.32664(13) 0.28394(11) 0.0237(4) Uani 1 1 d . . . . .
C5 C 0.81182(14) 0.23193(13) 0.31585(11) 0.0272(4) Uani 1 1 d . . . . .
H5 H 0.870684 0.217695 0.355193 0.033 Uiso 1 1 calc R U . . .
C6 C 0.78368(15) 0.16139(13) 0.29009(11) 0.0271(4) Uani 1 1 d . . . . .
H6 H 0.823372 0.099923 0.312478 0.033 Uiso 1 1 calc R U . . .
C7 C 0.66670(14) 0.34560(13) 0.22202(11) 0.0266(4) Uani 1 1 d . . . . .
H7 H 0.628187 0.407467 0.198618 0.032 Uiso 1 1 calc R U . . .
C8 C 0.63877(15) 0.27529(13) 0.19609(11) 0.0270(4) Uani 1 1 d . . . . .
H8 H 0.581548 0.290221 0.155390 0.032 Uiso 1 1 calc R U . . .
C9 C 0.69474(14) 0.17996(13) 0.22960(10) 0.0235(4) Uani 1 1 d . . . . .
C10 C 0.71625(17) 0.01067(15) 0.23915(12) 0.0339(5) Uani 1 1 d . . . . .
C11 C 0.58762(17) 0.12707(14) 0.13416(12) 0.0313(5) Uani 1 1 d . . . . .
C12 C 0.66428(15) 0.10702(13) 0.20289(11) 0.0270(4) Uani 1 1 d . . . . .
C13 C 0.65528(16) 0.33280(13) 0.49803(12) 0.0277(4) Uani 1 1 d . . . . .
C14 C 0.52174(16) 0.46018(15) 0.40295(12) 0.0298(4) Uani 1 1 d . . . . .
C15 C 0.57421(15) 0.36345(13) 0.43013(11) 0.0266(4) Uani 1 1 d . . . . .
C16 C 0.53585(14) 0.29697(13) 0.39841(11) 0.0239(4) Uani 1 1 d . . . . .
C17 C 0.58235(15) 0.19926(13) 0.42806(11) 0.0277(4) Uani 1 1 d . . . . .
H17 H 0.639219 0.177842 0.469628 0.033 Uiso 1 1 calc R U . . .
C18 C 0.54609(15) 0.13520(13) 0.39736(11) 0.0280(4) Uani 1 1 d . . . . .
H18 H 0.579043 0.071281 0.418124 0.034 Uiso 1 1 calc R U . . .
C19 C 0.44667(15) 0.32575(13) 0.33655(11) 0.0277(4) Uani 1 1 d . . . . .
H19 H 0.412989 0.389444 0.316536 0.033 Uiso 1 1 calc R U . . .
C20 C 0.40977(15) 0.26209(13) 0.30615(11) 0.0279(4) Uani 1 1 d . . . . .
H20 H 0.351003 0.283034 0.266064 0.033 Uiso 1 1 calc R U . . .
C21 C 0.45893(14) 0.16436(13) 0.33425(11) 0.0259(4) Uani 1 1 d . . . . .
C22 C 0.46385(16) -0.00136(16) 0.33484(12) 0.0320(5) Uani 1 1 d . . . . .
C23 C 0.33654(17) 0.12709(14) 0.23779(13) 0.0355(5) Uani 1 1 d . . . . .
C24 C 0.42241(15) 0.09822(14) 0.30181(11) 0.0288(4) Uani 1 1 d . . . . .
C25 C 1.36625(15) 0.30581(14) 0.58139(12) 0.0329(5) Uani 1 1 d . . . . .
H25A H 1.373555 0.236289 0.605261 0.039 Uiso 1 1 calc R U . . .
H25B H 1.410230 0.326923 0.532609 0.039 Uiso 1 1 calc R U . . .
H25C H 1.392640 0.329842 0.621449 0.039 Uiso 1 1 calc R U . . .
C26 C 1.23614(16) 0.45174(13) 0.52094(12) 0.0307(4) Uani 1 1 d . . . . .
H26A H 1.158873 0.477439 0.505394 0.037 Uiso 1 1 calc R U . . .
H26B H 1.263137 0.475084 0.561282 0.037 Uiso 1 1 calc R U . . .
H26C H 1.280727 0.472165 0.472441 0.037 Uiso 1 1 calc R U . . .
C27 C 1.20327(15) 0.30869(13) 0.49280(11) 0.0275(4) Uani 1 1 d . . . . .
H27A H 1.237701 0.342466 0.440579 0.033 Uiso 1 1 calc R U . . .
H27B H 1.122590 0.326923 0.484098 0.033 Uiso 1 1 calc R U . . .
C28 C 1.22614(16) 0.20084(14) 0.51289(11) 0.0303(4) Uani 1 1 d . . . . .
H28A H 1.203538 0.165505 0.569063 0.036 Uiso 1 1 calc R U . . .
H28B H 1.306200 0.183434 0.510408 0.036 Uiso 1 1 calc R U . . .
C29 C 1.16165(16) 0.17288(14) 0.45134(12) 0.0315(5) Uani 1 1 d . . . . .
H29A H 1.081646 0.188536 0.455794 0.038 Uiso 1 1 calc R U . . .
H29B H 1.181548 0.211499 0.395207 0.038 Uiso 1 1 calc R U . . .
C30 C 1.18409(16) 0.06673(14) 0.46456(12) 0.0321(5) Uani 1 1 d . . . . .
H30A H 1.170282 0.027927 0.522068 0.038 Uiso 1 1 calc R U . . .
H30B H 1.262843 0.052266 0.455286 0.038 Uiso 1 1 calc R U . . .
C31 C 1.11195(16) 0.03797(14) 0.40751(12) 0.0335(5) Uani 1 1 d . . . . .
H31A H 1.033320 0.050456 0.418277 0.040 Uiso 1 1 calc R U . . .
H31B H 1.123655 0.078672 0.350108 0.040 Uiso 1 1 calc R U . . .
C32 C 1.13615(18) -0.06731(15) 0.41762(13) 0.0393(5) Uani 1 1 d . . . . .
H32A H 1.130899 -0.107803 0.476022 0.047 Uiso 1 1 calc R U . . .
H32B H 1.212971 -0.078314 0.402226 0.047 Uiso 1 1 calc R U . . .
C33 C 1.05782(19) -0.09895(16) 0.36611(13) 0.0414(5) Uani 1 1 d . . . . .
H33A H 1.074618 -0.168148 0.380374 0.050 Uiso 1 1 calc R U . . .
H33B H 0.980764 -0.086989 0.380587 0.050 Uiso 1 1 calc R U . . .
C34 C 1.0674(2) -0.04734(18) 0.27314(14) 0.0552(7) Uani 1 1 d . . . . .
H34A H 1.016122 -0.070278 0.244053 0.066 Uiso 1 1 calc R U . . .
H34B H 1.049115 0.021126 0.258255 0.066 Uiso 1 1 calc R U . . .
H34C H 1.143020 -0.060077 0.258041 0.066 Uiso 1 1 calc R U . . .
C35 C 1.18111(15) 0.30992(14) 0.63775(11) 0.0290(4) Uani 1 1 d . . . . .
H35A H 1.184489 0.239891 0.657853 0.035 Uiso 1 1 calc R U . . .
H35B H 1.220679 0.325471 0.679162 0.035 Uiso 1 1 calc R U . . .
C36 C 1.05918(16) 0.35037(15) 0.63348(12) 0.0343(5) Uani 1 1 d . . . . .
H36A H 1.016604 0.334189 0.593804 0.041 Uiso 1 1 calc R U . . .
H36B H 1.053058 0.420361 0.615350 0.041 Uiso 1 1 calc R U . . .
C37 C 1.01238(18) 0.30631(16) 0.72059(13) 0.0413(5) Uani 1 1 d . . . . .
H37A H 1.019341 0.236439 0.737397 0.050 Uiso 1 1 calc R U . . .
H37B H 1.058375 0.320735 0.759630 0.050 Uiso 1 1 calc R U . . .
C38 C 0.89023(18) 0.34193(19) 0.72706(15) 0.0517(6) Uani 1 1 d . . . . .
H38A H 0.844936 0.330609 0.685881 0.062 Uiso 1 1 calc R U . . .
H38B H 0.865286 0.303388 0.781680 0.062 Uiso 1 1 calc R U . . .
C39 C 0.86777(18) 0.44775(19) 0.71456(14) 0.0501(6) Uani 1 1 d . . . . .
H39A H 0.787216 0.463721 0.716142 0.060 Uiso 1 1 calc R U . . .
H39B H 0.890812 0.486313 0.659327 0.060 Uiso 1 1 calc R U . . .
C40 C 0.92664(17) 0.47707(16) 0.77797(13) 0.0436(6) Uani 1 1 d . . . . .
H40A H 0.909833 0.434687 0.833741 0.052 Uiso 1 1 calc R U . . .
H40B H 1.007438 0.468284 0.772410 0.052 Uiso 1 1 calc R U . . .
C41 C 0.8915(2) 0.58097(18) 0.76750(15) 0.0582(7) Uani 1 1 d . . . . .
H41A H 0.811543 0.588118 0.776773 0.070 Uiso 1 1 calc R U . . .
H41B H 0.902863 0.622487 0.710267 0.070 Uiso 1 1 calc R U . . .
C42 C 0.9535(2) 0.6160(2) 0.82489(19) 0.0744(8) Uani 1 1 d . . . . .
H42A H 0.926023 0.682321 0.814041 0.089 Uiso 1 1 calc R U . . .
H42B H 0.941134 0.576809 0.881850 0.089 Uiso 1 1 calc R U . . .
H42C H 1.032632 0.611244 0.815215 0.089 Uiso 1 1 calc R U . . .
C43 C 0.62121(16) 0.21881(14) 0.73016(11) 0.0308(4) Uani 1 1 d . . . . .
H43A H 0.595325 0.286773 0.708910 0.037 Uiso 1 1 calc R U . . .
H43B H 0.702056 0.210074 0.731830 0.037 Uiso 1 1 calc R U . . .
H43C H 0.592464 0.189817 0.694466 0.037 Uiso 1 1 calc R U . . .
C44 C 0.62154(16) 0.06613(13) 0.84811(12) 0.0329(5) Uani 1 1 d . . . . .
H44A H 0.596161 0.034510 0.903432 0.039 Uiso 1 1 calc R U . . .
H44B H 0.592788 0.037926 0.811808 0.039 Uiso 1 1 calc R U . . .
H44C H 0.702380 0.058183 0.849173 0.039 Uiso 1 1 calc R U . . .
C45 C 0.45204(14) 0.18511(13) 0.81183(11) 0.0254(4) Uani 1 1 d . . . . .
H45A H 0.427105 0.254005 0.790740 0.030 Uiso 1 1 calc R U . . .
H45B H 0.426255 0.159887 0.771749 0.030 Uiso 1 1 calc R U . . .
C46 C 0.39630(15) 0.13678(14) 0.89376(11) 0.0296(4) Uani 1 1 d . . . . .
H46A H 0.429698 0.153808 0.936687 0.036 Uiso 1 1 calc R U . . .
H46B H 0.409545 0.066978 0.910537 0.036 Uiso 1 1 calc R U . . .
C47 C 0.26984(15) 0.16798(14) 0.88581(11) 0.0288(4) Uani 1 1 d . . . . .
H47A H 0.256800 0.237422 0.871436 0.035 Uiso 1 1 calc R U . . .
H47B H 0.237198 0.153754 0.841018 0.035 Uiso 1 1 calc R U . . .
C48 C 0.21198(15) 0.11660(15) 0.96628(12) 0.0334(5) Uani 1 1 d . . . . .
H48A H 0.222263 0.047512 0.978467 0.040 Uiso 1 1 calc R U . . .
H48B H 0.249041 0.127312 1.011371 0.040 Uiso 1 1 calc R U . . .
C49 C 0.08688(16) 0.14834(16) 0.96513(12) 0.0364(5) Uani 1 1 d . . . . .
H49A H 0.048852 0.136343 0.921085 0.044 Uiso 1 1 calc R U . . .
H49B H 0.075770 0.217492 0.952547 0.044 Uiso 1 1 calc R U . . .
C50 C 0.03401(17) 0.09556(17) 1.04784(13) 0.0443(6) Uani 1 1 d . . . . .
H50A H 0.080122 0.098883 1.092555 0.053 Uiso 1 1 calc R U . . .
H50B H 0.035560 0.027789 1.055897 0.053 Uiso 1 1 calc R U . . .
C51 C -0.08687(19) 0.1347(2) 1.05531(15) 0.0590(7) Uani 1 1 d . . . . .
H51A H -0.130856 0.141842 1.005865 0.071 Uiso 1 1 calc R U . . .
H51B H -0.119157 0.088076 1.103032 0.071 Uiso 1 1 calc R U . . .
C52 C -0.0953(2) 0.2312(2) 1.06524(17) 0.0698(8) Uani 1 1 d . . . . .
H52A H -0.172808 0.252444 1.069635 0.084 Uiso 1 1 calc R U . . .
H52B H -0.053293 0.224372 1.114779 0.084 Uiso 1 1 calc R U . . .
H52C H -0.064994 0.278149 1.017592 0.084 Uiso 1 1 calc R U . . .
C53 C 0.62845(15) 0.21418(14) 0.87440(11) 0.0292(4) Uani 1 1 d . . . . .
H53A H 0.607696 0.177743 0.930846 0.035 Uiso 1 1 calc R U . . .
H53B H 0.709946 0.205094 0.873355 0.035 Uiso 1 1 calc R U . . .
C54 C 0.59207(16) 0.32028(14) 0.85454(12) 0.0337(5) Uani 1 1 d . . . . .
H54A H 0.511079 0.330442 0.858491 0.040 Uiso 1 1 calc R U . . .
H54B H 0.611060 0.358075 0.797957 0.040 Uiso 1 1 calc R U . . .
C55 C 0.65048(17) 0.35342(14) 0.91521(12) 0.0355(5) Uani 1 1 d . . . . .
H55A H 0.630982 0.314718 0.971424 0.043 Uiso 1 1 calc R U . . .
H55B H 0.731281 0.341058 0.911629 0.043 Uiso 1 1 calc R U . . .
C56 C 0.62119(17) 0.45947(14) 0.90054(12) 0.0363(5) Uani 1 1 d . . . . .
H56A H 0.540066 0.472741 0.901352 0.044 Uiso 1 1 calc R U . . .
H56B H 0.644399 0.498424 0.845482 0.044 Uiso 1 1 calc R U . . .
C57 C 0.67579(17) 0.49012(14) 0.96449(12) 0.0364(5) Uani 1 1 d . . . . .
H57A H 0.651807 0.451452 1.019387 0.044 Uiso 1 1 calc R U . . .
H57B H 0.756815 0.475694 0.964180 0.044 Uiso 1 1 calc R U . . .
C58 C 0.64912(19) 0.59603(15) 0.95061(13) 0.0431(6) Uani 1 1 d . . . . .
H58A H 0.568197 0.612770 0.942389 0.052 Uiso 1 1 calc R U . . .
H58B H 0.683138 0.634359 0.899612 0.052 Uiso 1 1 calc R U . . .
C59 C 0.68908(19) 0.62435(16) 1.02101(14) 0.0443(6) Uani 1 1 d . . . . .
H59A H 0.664265 0.692379 1.007661 0.053 Uiso 1 1 calc R U . . .
H59B H 0.653709 0.587417 1.071846 0.053 Uiso 1 1 calc R U . . .
C60 C 0.8145(2) 0.6077(2) 1.03669(19) 0.0708(8) Uani 1 1 d . . . . .
H60A H 0.833664 0.627028 1.081554 0.085 Uiso 1 1 calc R U . . .
H60B H 0.839725 0.540262 1.051404 0.085 Uiso 1 1 calc R U . . .
H60C H 0.850292 0.645328 0.987155 0.085 Uiso 1 1 calc R U . . .

loop_
_atom_site_aniso_label
_atom_site_aniso_U_11
_atom_site_aniso_U_22
_atom_site_aniso_U_33
_atom_site_aniso_U_23
_atom_site_aniso_U_13
_atom_site_aniso_U_12
N1 0.0329(9) 0.0518(12) 0.0573(12) -0.0327(10) -0.0097(9) 0.0022(8)
N2 0.0515(11) 0.0253(10) 0.0416(11) -0.0141(8) -0.0042(8) -0.0014(8)
N3 0.0834(14) 0.0271(11) 0.0461(12) -0.0176(9) -0.0114(10) 0.0028(10)
N4 0.0608(12) 0.0475(12) 0.0341(11) -0.0194(9) -0.0051(9) -0.0146(9)
N5 0.0486(10) 0.0370(11) 0.0330(10) -0.0159(8) -0.0036(8) -0.0045(8)
N6 0.0459(10) 0.0293(10) 0.0521(12) -0.0192(9) -0.0014(8) -0.0001(8)
N7 0.0559(11) 0.0297(11) 0.0519(12) -0.0194(9) -0.0085(9) -0.0027(9)
N8 0.0560(12) 0.0483(13) 0.0629(13) -0.0245(10) -0.0203(10) -0.0037(10)
N9 0.0259(7) 0.0194(8) 0.0265(8) -0.0080(6) -0.0020(6) -0.0005(6)
N10 0.0295(8) 0.0213(8) 0.0228(8) -0.0079(6) -0.0018(6) -0.0014(6)
C1 0.0266(9) 0.0277(11) 0.0383(12) -0.0184(9) 0.0030(8) -0.0028(8)
C2 0.0309(10) 0.0291(12) 0.0285(11) -0.0147(9) 0.0015(8) -0.0079(9)
C3 0.0261(9) 0.0213(10) 0.0281(10) -0.0108(8) 0.0007(7) -0.0023(8)
C4 0.0240(9) 0.0234(10) 0.0256(10) -0.0112(8) 0.0039(7) -0.0042(7)
C5 0.0272(9) 0.0271(11) 0.0277(10) -0.0121(8) -0.0040(8) 0.0026(8)
C6 0.0340(10) 0.0175(10) 0.0283(10) -0.0084(8) -0.0029(8) 0.0031(8)
C7 0.0299(9) 0.0197(10) 0.0280(10) -0.0074(8) -0.0027(8) 0.0011(8)
C8 0.0328(10) 0.0229(10) 0.0246(10) -0.0089(8) -0.0051(8) 0.0001(8)
C9 0.0300(9) 0.0201(10) 0.0218(10) -0.0093(8) 0.0043(7) -0.0041(8)
C10 0.0518(12) 0.0267(12) 0.0284(11) -0.0155(9) 0.0005(9) -0.0081(10)
C11 0.0440(11) 0.0240(11) 0.0286(11) -0.0113(8) 0.0055(9) -0.0098(9)
C12 0.0390(10) 0.0209(10) 0.0239(10) -0.0113(8) 0.0025(8) -0.0041(8)
C13 0.0360(10) 0.0232(10) 0.0285(11) -0.0139(8) 0.0070(8) -0.0081(8)
C14 0.0328(10) 0.0303(12) 0.0304(11) -0.0148(9) 0.0044(8) -0.0085(9)
C15 0.0304(9) 0.0232(10) 0.0273(10) -0.0109(8) 0.0026(8) -0.0025(8)
C16 0.0270(9) 0.0232(10) 0.0232(10) -0.0104(8) 0.0052(7) -0.0044(8)
C17 0.0299(9) 0.0244(11) 0.0285(10) -0.0103(8) -0.0040(8) -0.0004(8)
C18 0.0322(10) 0.0202(10) 0.0300(11) -0.0088(8) -0.0025(8) 0.0015(8)
C19 0.0312(9) 0.0201(10) 0.0316(11) -0.0107(8) -0.0001(8) 0.0019(8)
C20 0.0272(9) 0.0263(11) 0.0304(11) -0.0119(8) -0.0028(8) 0.0003(8)
C21 0.0279(9) 0.0236(10) 0.0287(10) -0.0123(8) 0.0044(8) -0.0048(8)
C22 0.0351(10) 0.0329(13) 0.0342(12) -0.0187(9) -0.0009(9) -0.0070(9)
C23 0.0389(11) 0.0267(11) 0.0449(13) -0.0173(9) -0.0029(10) -0.0065(9)
C24 0.0316(10) 0.0259(11) 0.0305(11) -0.0123(8) 0.0000(8) -0.0039(8)
C25 0.0280(9) 0.0333(12) 0.0376(12) -0.0144(9) -0.0041(8) -0.0002(8)
C26 0.0378(10) 0.0195(10) 0.0336(11) -0.0081(8) 0.0016(8) -0.0049(8)
C27 0.0318(9) 0.0284(11) 0.0238(10) -0.0115(8) -0.0026(8) -0.0032(8)
C28 0.0364(10) 0.0276(11) 0.0273(11) -0.0111(8) -0.0028(8) -0.0017(8)
C29 0.0363(10) 0.0296(11) 0.0305(11) -0.0136(9) -0.0028(8) -0.0029(9)
C30 0.0375(10) 0.0305(12) 0.0299(11) -0.0133(9) -0.0006(8) -0.0037(9)
C31 0.0402(11) 0.0291(11) 0.0324(11) -0.0134(9) -0.0036(9) -0.0027(9)
C32 0.0479(12) 0.0324(12) 0.0395(13) -0.0158(10) -0.0061(10) -0.0042(10)
C33 0.0523(13) 0.0339(13) 0.0420(13) -0.0175(10) -0.0008(10) -0.0101(10)
C34 0.0727(17) 0.0574(17) 0.0476(15) -0.0305(12) 0.0026(12) -0.0181(13)
C35 0.0374(10) 0.0231(11) 0.0281(11) -0.0113(8) 0.0034(8) -0.0042(8)
C36 0.0349(10) 0.0340(12) 0.0351(12) -0.0133(9) 0.0036(9) -0.0069(9)
C37 0.0510(13) 0.0362(13) 0.0402(13) -0.0163(10) 0.0108(10) -0.0128(10)
C38 0.0434(12) 0.0729(19) 0.0493(15) -0.0314(13) 0.0143(10) -0.0211(12)
C39 0.0346(11) 0.0690(18) 0.0444(14) -0.0208(12) 0.0040(10) 0.0015(11)
C40 0.0394(11) 0.0441(14) 0.0419(13) -0.0119(10) 0.0036(10) 0.0028(10)
C41 0.0644(16) 0.0474(16) 0.0574(16) -0.0179(13) 0.0158(13) 0.0097(12)
C42 0.0770(19) 0.066(2) 0.099(2) -0.0504(17) 0.0310(16) -0.0161(15)
C43 0.0372(10) 0.0276(11) 0.0270(11) -0.0091(8) 0.0017(8) -0.0060(8)
C44 0.0367(10) 0.0230(11) 0.0361(11) -0.0095(9) 0.0000(9) 0.0030(8)
C45 0.0275(9) 0.0243(10) 0.0257(10) -0.0113(8) -0.0049(7) -0.0011(8)
C46 0.0344(10) 0.0291(11) 0.0238(10) -0.0084(8) -0.0024(8) -0.0026(8)
C47 0.0314(10) 0.0280(11) 0.0283(11) -0.0123(8) -0.0010(8) -0.0027(8)
C48 0.0348(10) 0.0343(12) 0.0284(11) -0.0084(9) -0.0004(8) -0.0051(9)
C49 0.0338(10) 0.0401(13) 0.0329(12) -0.0103(9) 0.0018(8) -0.0081(9)
C50 0.0394(12) 0.0508(15) 0.0391(13) -0.0111(11) 0.0072(10) -0.0120(10)
C51 0.0383(12) 0.089(2) 0.0469(15) -0.0193(14) 0.0123(10) -0.0186(13)
C52 0.0490(15) 0.092(2) 0.0639(18) -0.0281(16) 0.0109(13) 0.0060(15)
C53 0.0291(9) 0.0318(11) 0.0279(11) -0.0123(8) -0.0035(8) -0.0049(8)
C54 0.0382(11) 0.0323(12) 0.0346(12) -0.0172(9) -0.0056(9) -0.0040(9)
C55 0.0418(11) 0.0344(12) 0.0323(11) -0.0137(9) -0.0062(9) -0.0092(9)
C56 0.0451(12) 0.0336(12) 0.0337(12) -0.0156(9) -0.0037(9) -0.0083(9)
C57 0.0461(12) 0.0310(12) 0.0344(12) -0.0141(9) -0.0056(9) -0.0072(9)
C58 0.0621(14) 0.0309(12) 0.0379(13) -0.0160(10) -0.0114(10) -0.0001(10)
C59 0.0604(14) 0.0364(13) 0.0426(13) -0.0224(10) -0.0039(11) -0.0050(11)
C60 0.0598(16) 0.096(2) 0.091(2) -0.0714(18) 0.0011(14) -0.0203(15)

loop_
_atom_type_symbol
_atom_type_description
_atom_type_scat_dispersion_real
_atom_type_scat_dispersion_imag
_atom_type_scat_source
C C 0.0033 0.0016
;
International Tables for Crystallography
(Vol. C, Tables 4.2.6.8 and 6.1.1.4)
;
H H 0.0000 0.0000
;
International Tables for Crystallography
(Vol. C, Table 6.1.1.4)
;
N N 0.0061 0.0033
;
International Tables for Crystallography
(Vol. C, Tables 4.2.6.8 and 6.1.1.4)
;

loop_
_geom_angle_atom_site_label_1
_geom_angle_atom_site_label_2
_geom_angle_atom_site_label_3
_geom_angle
_geom_angle_site_symmetry_1
_geom_angle_site_symmetry_3
_geom_angle_publ_flag
C26 N9 C25 108.30(14) . . ?
C26 N9 C27 108.54(13) . . ?
C25 N9 C27 109.95(14) . . ?
C26 N9 C35 110.29(14) . . ?
C25 N9 C35 106.63(13) . . ?
C27 N9 C35 113.02(13) . . ?
C44 N10 C43 108.18(14) . . ?
C44 N10 C53 108.27(13) . . ?
C43 N10 C53 109.82(14) . . ?
C44 N10 C45 110.03(13) . . ?
C43 N10 C45 108.11(12) . . ?
C53 N10 C45 112.35(13) . . ?
N1 C1 C3 178.2(2) . . ?
N2 C2 C3 178.9(2) . . ?
C4 C3 C1 122.48(16) . . ?
C4 C3 C2 122.12(15) . . ?
C1 C3 C2 115.26(16) . . ?
C3 C4 C7 120.94(16) . . ?
C3 C4 C5 121.96(15) . . ?
C7 C4 C5 117.09(16) . . ?
C6 C5 C4 121.44(15) . . ?
C6 C5 H5 119.3 . . ?
C4 C5 H5 119.3 . . ?
C5 C6 C9 121.29(16) . . ?
C5 C6 H6 119.4 . . ?
C9 C6 H6 119.4 . . ?
C8 C7 C4 121.48(16) . . ?
C8 C7 H7 119.3 . . ?
C4 C7 H7 119.3 . . ?
C7 C8 C9 121.57(15) . . ?
C7 C8 H8 119.2 . . ?
C9 C8 H8 119.2 . . ?
C12 C9 C8 121.17(15) . . ?
C12 C9 C6 121.74(16) . . ?
C8 C9 C6 117.08(15) . . ?
N3 C10 C12 179.7(2) . . ?
N4 C11 C12 178.3(2) . . ?
C10 C12 C9 121.27(16) . . ?
C10 C12 C11 115.90(16) . . ?
C9 C12 C11 122.63(16) . . ?
N5 C13 C15 179.4(2) . . ?
N6 C14 C15 176.9(2) . . ?
C16 C15 C14 120.60(15) . . ?
C16 C15 C13 121.49(16) . . ?
C14 C15 C13 117.35(16) . . ?
C17 C16 C15 121.51(15) . . ?
C17 C16 C19 117.15(16) . . ?
C15 C16 C19 121.32(16) . . ?
C18 C17 C16 121.68(16) . . ?
C18 C17 H17 119.2 . . ?
C16 C17 H17 119.2 . . ?
C17 C18 C21 121.22(17) . . ?
C17 C18 H18 119.4 . . ?
C21 C18 H18 119.4 . . ?
C20 C19 C16 121.38(17) . . ?
C20 C19 H19 119.3 . . ?
C16 C19 H19 119.3 . . ?
C19 C20 C21 121.44(16) . . ?
C19 C20 H20 119.3 . . ?
C21 C20 H20 119.3 . . ?
C24 C21 C20 121.75(15) . . ?
C24 C21 C18 121.15(16) . . ?
C20 C21 C18 117.10(16) . . ?
N7 C22 C24 179.1(2) . . ?
N8 C23 C24 179.6(2) . . ?
C21 C24 C22 121.98(15) . . ?
C21 C24 C23 121.55(17) . . ?
C22 C24 C23 116.35(16) . . ?
N9 C25 H25A 109.5 . . ?
N9 C25 H25B 109.5 . . ?
H25A C25 H25B 109.5 . . ?
N9 C25 H25C 109.5 . . ?
H25A C25 H25C 109.5 . . ?
H25B C25 H25C 109.5 . . ?
N9 C26 H26A 109.5 . . ?
N9 C26 H26B 109.5 . . ?
H26A C26 H26B 109.5 . . ?
N9 C26 H26C 109.5 . . ?
H26A C26 H26C 109.5 . . ?
H26B C26 H26C 109.5 . . ?
N9 C27 C28 116.05(13) . . ?
N9 C27 H27A 108.3 . . ?
C28 C27 H27A 108.3 . . ?
N9 C27 H27B 108.3 . . ?
C28 C27 H27B 108.3 . . ?
H27A C27 H27B 107.4 . . ?
C27 C28 C29 110.47(14) . . ?
C27 C28 H28A 109.6 . . ?
C29 C28 H28A 109.6 . . ?
C27 C28 H28B 109.6 . . ?
C29 C28 H28B 109.6 . . ?
H28A C28 H28B 108.1 . . ?
C30 C29 C28 113.89(15) . . ?
C30 C29 H29A 108.8 . . ?
C28 C29 H29A 108.8 . . ?
C30 C29 H29B 108.8 . . ?
C28 C29 H29B 108.8 . . ?
H29A C29 H29B 107.7 . . ?
C29 C30 C31 113.37(15) . . ?
C29 C30 H30A 108.9 . . ?
C31 C30 H30A 108.9 . . ?
C29 C30 H30B 108.9 . . ?
C31 C30 H30B 108.9 . . ?
H30A C30 H30B 107.7 . . ?
C32 C31 C30 114.17(15) . . ?
C32 C31 H31A 108.7 . . ?
C30 C31 H31A 108.7 . . ?
C32 C31 H31B 108.7 . . ?
C30 C31 H31B 108.7 . . ?
H31A C31 H31B 107.6 . . ?
C31 C32 C33 114.55(16) . . ?
C31 C32 H32A 108.6 . . ?
C33 C32 H32A 108.6 . . ?
C31 C32 H32B 108.6 . . ?
C33 C32 H32B 108.6 . . ?
H32A C32 H32B 107.6 . . ?
C34 C33 C32 113.34(18) . . ?
C34 C33 H33A 108.9 . . ?
C32 C33 H33A 108.9 . . ?
C34 C33 H33B 108.9 . . ?
C32 C33 H33B 108.9 . . ?
H33A C33 H33B 107.7 . . ?
C33 C34 H34A 109.5 . . ?
C33 C34 H34B 109.5 . . ?
H34A C34 H34B 109.5 . . ?
C33 C34 H34C 109.5 . . ?
H34A C34 H34C 109.5 . . ?
H34B C34 H34C 109.5 . . ?
C36 C35 N9 117.41(14) . . ?
C36 C35 H35A 107.9 . . ?
N9 C35 H35A 107.9 . . ?
C36 C35 H35B 107.9 . . ?
N9 C35 H35B 107.9 . . ?
H35A C35 H35B 107.2 . . ?
C35 C36 C37 108.28(15) . . ?
C35 C36 H36A 110.0 . . ?
C37 C36 H36A 110.0 . . ?
C35 C36 H36B 110.0 . . ?
C37 C36 H36B 110.0 . . ?
H36A C36 H36B 108.4 . . ?
C38 C37 C36 114.68(17) . . ?
C38 C37 H37A 108.6 . . ?
C36 C37 H37A 108.6 . . ?
C38 C37 H37B 108.6 . . ?
C36 C37 H37B 108.6 . . ?
H37A C37 H37B 107.6 . . ?
C39 C38 C37 115.28(18) . . ?
C39 C38 H38A 108.5 . . ?
C37 C38 H38A 108.5 . . ?
C39 C38 H38B 108.5 . . ?
C37 C38 H38B 108.5 . . ?
H38A C38 H38B 107.5 . . ?
C38 C39 C40 115.48(18) . . ?
C38 C39 H39A 108.4 . . ?
C40 C39 H39A 108.4 . . ?
C38 C39 H39B 108.4 . . ?
C40 C39 H39B 108.4 . . ?
H39A C39 H39B 107.5 . . ?
C41 C40 C39 112.88(18) . . ?
C41 C40 H40A 109.0 . . ?
C39 C40 H40A 109.0 . . ?
C41 C40 H40B 109.0 . . ?
C39 C40 H40B 109.0 . . ?
H40A C40 H40B 107.8 . . ?
C40 C41 C42 115.1(2) . . ?
C40 C41 H41A 108.5 . . ?
C42 C41 H41A 108.5 . . ?
C40 C41 H41B 108.5 . . ?
C42 C41 H41B 108.5 . . ?
H41A C41 H41B 107.5 . . ?
C41 C42 H42A 109.5 . . ?
C41 C42 H42B 109.5 . . ?
H42A C42 H42B 109.5 . . ?
C41 C42 H42C 109.5 . . ?
H42A C42 H42C 109.5 . . ?
H42B C42 H42C 109.5 . . ?
N10 C43 H43A 109.5 . . ?
N10 C43 H43B 109.5 . . ?
H43A C43 H43B 109.5 . . ?
N10 C43 H43C 109.5 . . ?
H43A C43 H43C 109.5 . . ?
H43B C43 H43C 109.5 . . ?
N10 C44 H44A 109.5 . . ?
N10 C44 H44B 109.5 . . ?
H44A C44 H44B 109.5 . . ?
N10 C44 H44C 109.5 . . ?
H44A C44 H44C 109.5 . . ?
H44B C44 H44C 109.5 . . ?
C46 C45 N10 115.01(13) . . ?
C46 C45 H45A 108.5 . . ?
N10 C45 H45A 108.5 . . ?
C46 C45 H45B 108.5 . . ?
N10 C45 H45B 108.5 . . ?
H45A C45 H45B 107.5 . . ?
C45 C46 C47 111.19(14) . . ?
C45 C46 H46A 109.4 . . ?
C47 C46 H46A 109.4 . . ?
C45 C46 H46B 109.4 . . ?
C47 C46 H46B 109.4 . . ?
H46A C46 H46B 108.0 . . ?
C48 C47 C46 111.80(14) . . ?
C48 C47 H47A 109.3 . . ?
C46 C47 H47A 109.3 . . ?
C48 C47 H47B 109.3 . . ?
C46 C47 H47B 109.3 . . ?
H47A C47 H47B 107.9 . . ?
C49 C48 C47 115.00(15) . . ?
C49 C48 H48A 108.5 . . ?
C47 C48 H48A 108.5 . . ?
C49 C48 H48B 108.5 . . ?
C47 C48 H48B 108.5 . . ?
H48A C48 H48B 107.5 . . ?
C48 C49 C50 112.60(16) . . ?
C48 C49 H49A 109.1 . . ?
C50 C49 H49A 109.1 . . ?
C48 C49 H49B 109.1 . . ?
C50 C49 H49B 109.1 . . ?
H49A C49 H49B 107.8 . . ?
C49 C50 C51 115.12(18) . . ?
C49 C50 H50A 108.5 . . ?
C51 C50 H50A 108.5 . . ?
C49 C50 H50B 108.5 . . ?
C51 C50 H50B 108.5 . . ?
H50A C50 H50B 107.5 . . ?
C52 C51 C50 112.9(2) . . ?
C52 C51 H51A 109.0 . . ?
C50 C51 H51A 109.0 . . ?
C52 C51 H51B 109.0 . . ?
C50 C51 H51B 109.0 . . ?
H51A C51 H51B 107.8 . . ?
C51 C52 H52A 109.5 . . ?
C51 C52 H52B 109.5 . . ?
H52A C52 H52B 109.5 . . ?
C51 C52 H52C 109.5 . . ?
H52A C52 H52C 109.5 . . ?
H52B C52 H52C 109.5 . . ?
C54 C53 N10 116.04(14) . . ?
C54 C53 H53A 108.3 . . ?
N10 C53 H53A 108.3 . . ?
C54 C53 H53B 108.3 . . ?
N10 C53 H53B 108.3 . . ?
H53A C53 H53B 107.4 . . ?
C53 C54 C55 109.91(15) . . ?
C53 C54 H54A 109.7 . . ?
C55 C54 H54A 109.7 . . ?
C53 C54 H54B 109.7 . . ?
C55 C54 H54B 109.7 . . ?
H54A C54 H54B 108.2 . . ?
C56 C55 C54 114.54(15) . . ?
C56 C55 H55A 108.6 . . ?
C54 C55 H55A 108.6 . . ?
C56 C55 H55B 108.6 . . ?
C54 C55 H55B 108.6 . . ?
H55A C55 H55B 107.6 . . ?
C55 C56 C57 113.78(15) . . ?
C55 C56 H56A 108.8 . . ?
C57 C56 H56A 108.8 . . ?
C55 C56 H56B 108.8 . . ?
C57 C56 H56B 108.8 . . ?
H56A C56 H56B 107.7 . . ?
C58 C57 C56 114.85(16) . . ?
C58 C57 H57A 108.6 . . ?
C56 C57 H57A 108.6 . . ?
C58 C57 H57B 108.6 . . ?
C56 C57 H57B 108.6 . . ?
H57A C57 H57B 107.5 . . ?
C57 C58 C59 115.17(16) . . ?
C57 C58 H58A 108.5 . . ?
C59 C58 H58A 108.5 . . ?
C57 C58 H58B 108.5 . . ?
C59 C58 H58B 108.5 . . ?
H58A C58 H58B 107.5 . . ?
C60 C59 C58 113.9(2) . . ?
C60 C59 H59A 108.8 . . ?
C58 C59 H59A 108.8 . . ?
C60 C59 H59B 108.8 . . ?
C58 C59 H59B 108.8 . . ?
H59A C59 H59B 107.7 . . ?
C59 C60 H60A 109.5 . . ?
C59 C60 H60B 109.5 . . ?
H60A C60 H60B 109.5 . . ?
C59 C60 H60C 109.5 . . ?
H60A C60 H60C 109.5 . . ?
H60B C60 H60C 109.5 . . ?

loop_
_geom_bond_atom_site_label_1
_geom_bond_atom_site_label_2
_geom_bond_distance
_geom_bond_site_symmetry_2
_geom_bond_publ_flag
N1 C1 1.153(2) . ?
N2 C2 1.152(2) . ?
N3 C10 1.151(2) . ?
N4 C11 1.150(2) . ?
N5 C13 1.154(2) . ?
N6 C14 1.156(2) . ?
N7 C22 1.154(2) . ?
N8 C23 1.151(2) . ?
N9 C26 1.490(2) . ?
N9 C25 1.499(2) . ?
N9 C27 1.514(2) . ?
N9 C35 1.519(2) . ?
N10 C44 1.490(2) . ?
N10 C43 1.507(2) . ?
N10 C53 1.515(2) . ?
N10 C45 1.520(2) . ?
C1 C3 1.422(2) . ?
C2 C3 1.423(3) . ?
C3 C4 1.416(2) . ?
C4 C7 1.418(2) . ?
C4 C5 1.419(2) . ?
C5 C6 1.363(2) . ?
C5 H5 0.9300 . ?
C6 C9 1.423(2) . ?
C6 H6 0.9300 . ?
C7 C8 1.361(2) . ?
C7 H7 0.9300 . ?
C8 C9 1.416(2) . ?
C8 H8 0.9300 . ?
C9 C12 1.415(2) . ?
C10 C12 1.413(3) . ?
C11 C12 1.422(3) . ?
C13 C15 1.427(2) . ?
C14 C15 1.419(3) . ?
C15 C16 1.418(2) . ?
C16 C17 1.408(2) . ?
C16 C19 1.424(2) . ?
C17 C18 1.365(3) . ?
C17 H17 0.9300 . ?
C18 C21 1.421(2) . ?
C18 H18 0.9300 . ?
C19 C20 1.359(2) . ?
C19 H19 0.9300 . ?
C20 C21 1.419(2) . ?
C20 H20 0.9300 . ?
C21 C24 1.413(3) . ?
C22 C24 1.416(3) . ?
C23 C24 1.421(3) . ?
C25 H25A 0.9600 . ?
C25 H25B 0.9600 . ?
C25 H25C 0.9600 . ?
C26 H26A 0.9600 . ?
C26 H26B 0.9600 . ?
C26 H26C 0.9600 . ?
C27 C28 1.514(3) . ?
C27 H27A 0.9700 . ?
C27 H27B 0.9700 . ?
C28 C29 1.520(2) . ?
C28 H28A 0.9700 . ?
C28 H28B 0.9700 . ?
C29 C30 1.514(3) . ?
C29 H29A 0.9700 . ?
C29 H29B 0.9700 . ?
C30 C31 1.518(2) . ?
C30 H30A 0.9700 . ?
C30 H30B 0.9700 . ?
C31 C32 1.517(3) . ?
C31 H31A 0.9700 . ?
C31 H31B 0.9700 . ?
C32 C33 1.519(3) . ?
C32 H32A 0.9700 . ?
C32 H32B 0.9700 . ?
C33 C34 1.511(3) . ?
C33 H33A 0.9700 . ?
C33 H33B 0.9700 . ?
C34 H34A 0.9600 . ?
C34 H34B 0.9600 . ?
C34 H34C 0.9600 . ?
C35 C36 1.509(3) . ?
C35 H35A 0.9700 . ?
C35 H35B 0.9700 . ?
C36 C37 1.532(3) . ?
C36 H36A 0.9700 . ?
C36 H36B 0.9700 . ?
C37 C38 1.519(3) . ?
C37 H37A 0.9700 . ?
C37 H37B 0.9700 . ?
C38 C39 1.512(3) . ?
C38 H38A 0.9700 . ?
C38 H38B 0.9700 . ?
C39 C40 1.524(3) . ?
C39 H39A 0.9700 . ?
C39 H39B 0.9700 . ?
C40 C41 1.512(3) . ?
C40 H40A 0.9700 . ?
C40 H40B 0.9700 . ?
C41 C42 1.512(4) . ?
C41 H41A 0.9700 . ?
C41 H41B 0.9700 . ?
C42 H42A 0.9600 . ?
C42 H42B 0.9600 . ?
C42 H42C 0.9600 . ?
C43 H43A 0.9600 . ?
C43 H43B 0.9600 . ?
C43 H43C 0.9600 . ?
C44 H44A 0.9600 . ?
C44 H44B 0.9600 . ?
C44 H44C 0.9600 . ?
C45 C46 1.518(3) . ?
C45 H45A 0.9700 . ?
C45 H45B 0.9700 . ?
C46 C47 1.525(2) . ?
C46 H46A 0.9700 . ?
C46 H46B 0.9700 . ?
C47 C48 1.521(3) . ?
C47 H47A 0.9700 . ?
C47 H47B 0.9700 . ?
C48 C49 1.518(3) . ?
C48 H48A 0.9700 . ?
C48 H48B 0.9700 . ?
C49 C50 1.525(3) . ?
C49 H49A 0.9700 . ?
C49 H49B 0.9700 . ?
C50 C51 1.525(3) . ?
C50 H50A 0.9700 . ?
C50 H50B 0.9700 . ?
C51 C52 1.513(4) . ?
C51 H51A 0.9700 . ?
C51 H51B 0.9700 . ?
C52 H52A 0.9600 . ?
C52 H52B 0.9600 . ?
C52 H52C 0.9600 . ?
C53 C54 1.510(3) . ?
C53 H53A 0.9700 . ?
C53 H53B 0.9700 . ?
C54 C55 1.517(3) . ?
C54 H54A 0.9700 . ?
C54 H54B 0.9700 . ?
C55 C56 1.514(3) . ?
C55 H55A 0.9700 . ?
C55 H55B 0.9700 . ?
C56 C57 1.519(3) . ?
C56 H56A 0.9700 . ?
C56 H56B 0.9700 . ?
C57 C58 1.512(3) . ?
C57 H57A 0.9700 . ?
C57 H57B 0.9700 . ?
C58 C59 1.525(3) . ?
C58 H58A 0.9700 . ?
C58 H58B 0.9700 . ?
C59 C60 1.501(3) . ?
C59 H59A 0.9700 . ?
C59 H59B 0.9700 . ?
C60 H60A 0.9600 . ?
C60 H60B 0.9600 . ?
C60 H60C 0.9600 . ?

loop_
_geom_torsion_atom_site_label_1
_geom_torsion_atom_site_label_2
_geom_torsion_atom_site_label_3
_geom_torsion_atom_site_label_4
_geom_torsion
_geom_torsion_site_symmetry_1
_geom_torsion_site_symmetry_2
_geom_torsion_site_symmetry_3
_geom_torsion_site_symmetry_4
_geom_torsion_publ_flag
C1 C3 C4 C7 179.50(17) . . . . ?
C2 C3 C4 C7 -4.9(3) . . . . ?
C1 C3 C4 C5 -0.9(3) . . . . ?
C2 C3 C4 C5 174.70(17) . . . . ?
C3 C4 C5 C6 178.34(17) . . . . ?
C7 C4 C5 C6 -2.1(3) . . . . ?
C4 C5 C6 C9 0.4(3) . . . . ?
C3 C4 C7 C8 -178.53(17) . . . . ?
C5 C4 C7 C8 1.9(3) . . . . ?
C4 C7 C8 C9 0.0(3) . . . . ?
C7 C8 C9 C12 179.31(17) . . . . ?
C7 C8 C9 C6 -1.6(3) . . . . ?
C5 C6 C9 C12 -179.51(17) . . . . ?
C5 C6 C9 C8 1.4(3) . . . . ?
C8 C9 C12 C10 -176.87(18) . . . . ?
C6 C9 C12 C10 4.1(3) . . . . ?
C8 C9 C12 C11 8.6(3) . . . . ?
C6 C9 C12 C11 -170.46(18) . . . . ?
C14 C15 C16 C17 -176.26(17) . . . . ?
C13 C15 C16 C17 -5.0(3) . . . . ?
C14 C15 C16 C19 2.2(3) . . . . ?
C13 C15 C16 C19 173.44(17) . . . . ?
C15 C16 C17 C18 -179.62(18) . . . . ?
C19 C16 C17 C18 1.8(3) . . . . ?
C16 C17 C18 C21 -0.4(3) . . . . ?
C17 C16 C19 C20 -1.4(3) . . . . ?
C15 C16 C19 C20 -179.94(17) . . . . ?
C16 C19 C20 C21 -0.4(3) . . . . ?
C19 C20 C21 C24 -178.80(18) . . . . ?
C19 C20 C21 C18 1.9(3) . . . . ?
C17 C18 C21 C24 179.23(17) . . . . ?
C17 C18 C21 C20 -1.4(3) . . . . ?
C20 C21 C24 C22 -174.12(18) . . . . ?
C18 C21 C24 C22 5.2(3) . . . . ?
C20 C21 C24 C23 1.7(3) . . . . ?
C18 C21 C24 C23 -179.00(18) . . . . ?
C26 N9 C27 C28 168.86(15) . . . . ?
C25 N9 C27 C28 50.6(2) . . . . ?
C35 N9 C27 C28 -68.46(19) . . . . ?
N9 C27 C28 C29 169.39(15) . . . . ?
C27 C28 C29 C30 177.30(16) . . . . ?
C28 C29 C30 C31 175.15(17) . . . . ?
C29 C30 C31 C32 177.90(17) . . . . ?
C30 C31 C32 C33 175.11(18) . . . . ?
C31 C32 C33 C34 64.0(3) . . . . ?
C26 N9 C35 C36 54.1(2) . . . . ?
C25 N9 C35 C36 171.45(16) . . . . ?
C27 N9 C35 C36 -67.6(2) . . . . ?
N9 C35 C36 C37 179.95(15) . . . . ?
C35 C36 C37 C38 178.64(18) . . . . ?
C36 C37 C38 C39 -66.5(2) . . . . ?
C37 C38 C39 C40 -62.0(3) . . . . ?
C38 C39 C40 C41 -174.06(19) . . . . ?
C39 C40 C41 C42 -175.9(2) . . . . ?
C44 N10 C45 C46 59.01(19) . . . . ?
C43 N10 C45 C46 176.95(15) . . . . ?
C53 N10 C45 C46 -61.70(19) . . . . ?
N10 C45 C46 C47 170.66(15) . . . . ?
C45 C46 C47 C48 177.37(16) . . . . ?
C46 C47 C48 C49 176.41(17) . . . . ?
C47 C48 C49 C50 -179.07(17) . . . . ?
C48 C49 C50 C51 171.1(2) . . . . ?
C49 C50 C51 C52 -72.5(3) . . . . ?
C44 N10 C53 C54 -177.78(16) . . . . ?
C43 N10 C53 C54 64.3(2) . . . . ?
C45 N10 C53 C54 -56.1(2) . . . . ?
N10 C53 C54 C55 -177.91(16) . . . . ?
C53 C54 C55 C56 179.35(17) . . . . ?
C54 C55 C56 C57 177.06(18) . . . . ?
C55 C56 C57 C58 179.23(18) . . . . ?
C56 C57 C58 C59 171.43(19) . . . . ?
C57 C58 C59 C60 61.8(3) . . . . ?
